data_7218913
loop_
_publ_author_name
'Alshahateet, Solhe F.'
'Bhadbhade, Mohan M.'
'Bishop, Roger'
'Scudder, Marcia L.'

_publ_section_title
;
 Different solvents yield alternative crystal forms through aromatic,
 halogen bonding and hydrogen bonding competition
;
_journal_issue 4
_journal_name_full CrystEngComm
_journal_page_first 877
_journal_paper_doi 10.1039/C4CE02109F
_journal_volume 17
_journal_year 2015
_chemical_absolute_configuration unk
_chemical_formula_moiety 'C35 H23 Cl2 N2'
_chemical_formula_sum 'C35 H24 Cl2 N2'
_chemical_formula_weight 543.46
_chemical_name_systematic
;
 ? 
;
_space_group_crystal_system orthorhombic
_space_group_IT_number 43
_space_group_name_Hall 'F 2 -2d'
_space_group_name_H-M_alt 'F d d 2'
_symmetry_space_group_name_Hall 'F 2 -2d'
_symmetry_space_group_name_H-M 'F d d 2'
_atom_sites_solution_hydrogens geom
_atom_sites_solution_primary direct
_atom_sites_solution_secondary difmap
_audit_creation_date 2014-07-14
_audit_creation_method
;
Olex2 1.2
(compiled 2014.06.27 svn.r2953 for OlexSys, GUI svn.r4855)
;
_audit_update_record
;
2014-10-08 deposited with the CCDC.
2014-11-24 downloaded from the CCDC.
;
_cell_angle_alpha 90.00
_cell_angle_beta 90.00
_cell_angle_gamma 90.00
_cell_formula_units_Z 8
_cell_length_a 21.2603(17)
_cell_length_b 42.109(4)
_cell_length_c 5.7891(5)
_cell_measurement_reflns_used 1370
_cell_measurement_temperature 223(2)
_cell_measurement_theta_max 23.39
_cell_measurement_theta_min 2.72
_cell_volume 5182.7(8)
_computing_cell_refinement 'Bruker SMART'
_computing_data_collection 'Bruker SMART'
_computing_data_reduction 'Bruker SAINT'
_computing_molecular_graphics 'Olex2 (Dolomanov et al., 2009)'
_computing_publication_material 'Olex2 (Dolomanov et al., 2009)'
_computing_structure_refinement 'SHELXL-97 (Sheldrick, 1997)'
_computing_structure_solution 'SHELXS-97 (Sheldrick, 1990)'
_diffrn_ambient_temperature 223(2)
_diffrn_measured_fraction_theta_full 1.000
_diffrn_measured_fraction_theta_max 1.000
_diffrn_measurement_device_type 'CCD area detector'
_diffrn_measurement_method 'phi and omega scans'
_diffrn_radiation_monochromator graphite
_diffrn_radiation_type MoK\a
_diffrn_radiation_wavelength 0.71073
_diffrn_reflns_av_R_equivalents 0.0543
_diffrn_reflns_av_unetI/netI 0.0599
_diffrn_reflns_limit_h_max 22
_diffrn_reflns_limit_h_min -25
_diffrn_reflns_limit_k_max 47
_diffrn_reflns_limit_k_min -50
_diffrn_reflns_limit_l_max 6
_diffrn_reflns_limit_l_min -6
_diffrn_reflns_number 7385
_diffrn_reflns_theta_full 25.00
_diffrn_reflns_theta_max 25.00
_diffrn_reflns_theta_min 1.93
_diffrn_source 'fine-focus sealed tube'
_exptl_absorpt_coefficient_mu 0.280
_exptl_absorpt_correction_T_max 0.9753
_exptl_absorpt_correction_T_min 0.8369
_exptl_absorpt_correction_type 'Sadabs, (Sheldrick 2001)'
_exptl_crystal_colour COLOURLESS
_exptl_crystal_density_diffrn 1.393
_exptl_crystal_density_meas 0
_exptl_crystal_density_method 'not measured'
_exptl_crystal_description NEEDLE
_exptl_crystal_F_000 2256
_exptl_crystal_size_max 0.66
_exptl_crystal_size_mid 0.09
_exptl_crystal_size_min 0.09
_refine_diff_density_max 0.429
_refine_diff_density_min -0.363
_refine_diff_density_rms 0.076
_refine_ls_abs_structure_details 'Flack H D (1983), Acta Cryst. A39, 876-881'
_refine_ls_abs_structure_Flack -0.07(12)
_refine_ls_extinction_method none
_refine_ls_goodness_of_fit_ref 1.227
_refine_ls_hydrogen_treatment mixed
_refine_ls_matrix_type full
_refine_ls_number_parameters 177
_refine_ls_number_reflns 2251
_refine_ls_number_restraints 1
_refine_ls_restrained_S_all 1.227
_refine_ls_R_factor_all 0.0746
_refine_ls_R_factor_gt 0.0668
_refine_ls_shift/su_max 0.000
_refine_ls_shift/su_mean 0.000
_refine_ls_structure_factor_coef Fsqd
_refine_ls_weighting_details 'calc w=1/[\s^2^(Fo^2^)+(0.0688P)^2^+0.0000P] where P=(Fo^2^+2Fc^2^)/3'
_refine_ls_weighting_scheme calc
_refine_ls_wR_factor_gt 0.1405
_refine_ls_wR_factor_ref 0.1441
_reflns_number_gt 2009
_reflns_number_total 2251
_reflns_threshold_expression >2sigma(I)
_cod_data_source_file c4ce02109f2.cif
_cod_data_source_block 5061a
_cod_depositor_comments 'Adding full bibliography for 7218913--7218916.cif.'
_cod_original_cell_volume 5182.7(7)
_cod_database_code 7218913
_olex2_refinement_description
;
1. Others
 Fixed Sof: H12A(0.5) H12B(0.5)
 Fixed U13: C12(0)
 Fixed U23: C12(0)
 Fixed Uiso: H3(0.028) H5(0.046) H6(0.045) H9A(0.033) H9B(0.033) H10(0.034)
 H12A(0.043) H12B(0.043) H14(0.044) H15(0.054) H16(0.051) H17(0.054) H18(0.045)
 Fixed X: H3(0.1305) H5(-0.0203) H6(-0.0836) H9A(-0.1151) H9B(-0.1026)
 H10(0.0858) C12(0) H12A(0.015) H12B(-0.015) H14(0.1607) H15(0.2685)
 H16(0.3168) H17(0.257) H18(0.1487)
 Fixed Y: H3(0.0986) H5(0.1275) H6(0.0941) H9A(0.0112) H9B(0.0309) H10(0.0221)
 C12(0) H12A(-0.0173) H12B(0.0173) H14(0.0289) H15(0.0242) H16(0.0454)
 H17(0.0694) H18(0.0736)
 Fixed Z: H3(0.3558) H5(-0.0068) H6(0.1967) H9A(0.6989) H9B(0.9279)
 H10(1.0188) H12A(1.1785) H12B(1.1785) H14(0.3489) H15(0.3991) H16(0.719)
 H17(1.0013) H18(0.9573)
;
_olex2_submission_special_instructions 'No special instructions were received'

loop_
_space_group_symop_id
_space_group_symop_operation_xyz
1 'x, y, z'
2 '-x, -y, z'
3 'x+1/4, -y+1/4, z+1/4'
4 '-x+1/4, y+1/4, z+1/4'
5 'x, y+1/2, z+1/2'
6 '-x, -y+1/2, z+1/2'
7 'x+1/4, -y+3/4, z+3/4'
8 '-x+1/4, y+3/4, z+3/4'
9 'x+1/2, y, z+1/2'
10 '-x+1/2, -y, z+1/2'
11 'x+3/4, -y+1/4, z+3/4'
12 '-x+3/4, y+1/4, z+3/4'
13 'x+1/2, y+1/2, z'
14 '-x+1/2, -y+1/2, z'
15 'x+3/4, -y+3/4, z+1/4'
16 '-x+3/4, y+3/4, z+1/4'

loop_
_atom_site_label
_atom_site_type_symbol
_atom_site_fract_x
_atom_site_fract_y
_atom_site_fract_z
_atom_site_U_iso_or_equiv
_atom_site_adp_type
_atom_site_occupancy
_atom_site_symmetry_multiplicity
_atom_site_calc_flag
_atom_site_refinement_flags
Cl1 Cl 0.10704(5) 0.14241(3) 0.0016(2) 0.0383(3) Uani 1 1 d .
N1 N -0.05668(15) 0.05611(8) 0.5222(7) 0.0278(8) Uani 1 1 d .
C1 C 0.07343(18) 0.05401(9) 0.6186(7) 0.0217(9) Uani 1 1 d .
C2 C 0.04977(17) 0.07562(9) 0.4507(7) 0.0230(9) Uani 1 1 d .
C3 C 0.08710(19) 0.09721(10) 0.3257(7) 0.0235(9) Uani 1 1 d .
H3 H 0.1305 0.0986 0.3558 0.028 Uiso 1 1 calc R
C4 C 0.06060(19) 0.11594(11) 0.1620(8) 0.0308(10) Uani 1 1 d .
C5 C -0.0033(2) 0.11465(11) 0.1107(9) 0.0380(12) Uani 1 1 d .
H5 H -0.0203 0.1275 -0.0068 0.046 Uiso 1 1 calc R
C6 C -0.04044(19) 0.09491(11) 0.2307(10) 0.0377(12) Uani 1 1 d .
H6 H -0.0836 0.0941 0.1967 0.045 Uiso 1 1 calc R
C7 C -0.01606(18) 0.07542(9) 0.4064(7) 0.0251(9) Uani 1 1 d .
C8 C -0.03411(17) 0.03754(9) 0.6840(7) 0.0239(9) Uani 1 1 d .
C9 C -0.0825(2) 0.01786(10) 0.8086(8) 0.0279(10) Uani 1 1 d .
H9A H -0.1151 0.0112 0.6989 0.033 Uiso 1 1 calc R
H9B H -0.1026 0.0309 0.9279 0.033 Uiso 1 1 calc R
C10 C 0.0534(2) 0.01179(10) 0.9218(7) 0.0281(10) Uani 1 1 d .
H10 H 0.0858 0.0221 1.0188 0.034 Uiso 1 1 calc R
C11 C 0.03132(17) 0.03537(9) 0.7411(7) 0.0231(8) Uani 1 1 d .
C12 C 0.0000 0.0000 1.0796(10) 0.0358(16) Uani 1 2 d S
H12A H 0.0150 -0.0173 1.1785 0.043 Uiso 0.50 1 calc PR
H12B H -0.0150 0.0173 1.1785 0.043 Uiso 0.50 1 calc PR
C13 C 0.14376(17) 0.05150(10) 0.6495(7) 0.0234(9) Uani 1 1 d .
C14 C 0.17976(19) 0.03705(12) 0.4827(9) 0.0368(11) Uani 1 1 d .
H14 H 0.1607 0.0289 0.3489 0.044 Uiso 1 1 calc R
C15 C 0.2443(2) 0.03454(13) 0.5121(9) 0.0453(13) Uani 1 1 d .
H15 H 0.2685 0.0242 0.3991 0.054 Uiso 1 1 calc R
C16 C 0.2729(2) 0.04683(12) 0.7024(9) 0.0428(13) Uani 1 1 d .
H16 H 0.3168 0.0454 0.7190 0.051 Uiso 1 1 calc R
C17 C 0.2375(2) 0.06117(13) 0.8686(9) 0.0453(13) Uani 1 1 d .
H17 H 0.2570 0.0694 1.0013 0.054 Uiso 1 1 calc R
C18 C 0.1728(2) 0.06362(12) 0.8424(8) 0.0379(12) Uani 1 1 d .
H18 H 0.1487 0.0736 0.9573 0.045 Uiso 1 1 calc R

loop_
_atom_site_aniso_label
_atom_site_aniso_U_11
_atom_site_aniso_U_22
_atom_site_aniso_U_33
_atom_site_aniso_U_23
_atom_site_aniso_U_13
_atom_site_aniso_U_12
Cl1 0.0302(5) 0.0441(7) 0.0406(6) 0.0204(6) 0.0005(5) -0.0071(5)
N1 0.0209(17) 0.0237(18) 0.039(2) -0.0030(18) 0.0039(17) 0.0023(14)
C1 0.026(2) 0.021(2) 0.019(2) -0.0081(17) 0.0016(18) 0.0019(16)
C2 0.0191(19) 0.026(2) 0.023(2) -0.0078(18) 0.0037(17) 0.0048(15)
C3 0.0155(19) 0.029(2) 0.026(2) -0.0019(17) -0.0015(16) -0.0025(16)
C4 0.025(2) 0.030(3) 0.037(3) 0.007(2) 0.007(2) -0.0023(18)
C5 0.025(2) 0.038(3) 0.051(3) 0.012(2) -0.002(2) 0.003(2)
C6 0.018(2) 0.040(3) 0.055(3) 0.005(3) 0.000(2) 0.0034(17)
C7 0.022(2) 0.021(2) 0.033(2) -0.0034(18) 0.0090(18) 0.0018(16)
C8 0.022(2) 0.018(2) 0.031(2) -0.0095(19) 0.0066(18) 0.0007(15)
C9 0.025(2) 0.026(2) 0.033(3) -0.0030(19) 0.0129(19) -0.0018(16)
C10 0.034(2) 0.029(2) 0.022(2) 0.0007(19) -0.0052(19) -0.0114(18)
C11 0.0253(19) 0.027(2) 0.017(2) -0.0071(18) -0.0002(18) -0.0014(15)
C12 0.054(4) 0.035(4) 0.018(3) 0.000 0.000 -0.016(3)
C13 0.024(2) 0.023(2) 0.023(2) 0.0039(17) -0.0016(19) 0.0010(16)
C14 0.030(2) 0.052(3) 0.029(2) -0.009(2) 0.001(2) 0.0023(19)
C15 0.030(2) 0.071(4) 0.035(3) -0.006(3) 0.003(2) 0.010(2)
C16 0.022(2) 0.060(3) 0.046(3) 0.009(3) -0.005(2) -0.007(2)
C17 0.034(3) 0.066(4) 0.036(3) -0.020(3) -0.009(2) -0.015(2)
C18 0.032(2) 0.048(3) 0.035(3) -0.012(2) -0.004(2) 0.001(2)

loop_
_atom_type_symbol
_atom_type_description
_atom_type_scat_dispersion_real
_atom_type_scat_dispersion_imag
_atom_type_scat_source
C C 0.0033 0.0016 'International Tables Vol C Tables 4.2.6.8 and 6.1.1.4'
H H 0.0000 0.0000 'International Tables Vol C Tables 4.2.6.8 and 6.1.1.4'
N N 0.0061 0.0033 'International Tables Vol C Tables 4.2.6.8 and 6.1.1.4'
Cl Cl 0.1484 0.1585 'International Tables Vol C Tables 4.2.6.8 and 6.1.1.4'

loop_
_geom_angle_atom_site_label_1
_geom_angle_atom_site_label_2
_geom_angle_atom_site_label_3
_geom_angle
_geom_angle_site_symmetry_1
_geom_angle_site_symmetry_3
C8 N1 C7 118.4(3) . .
C2 C1 C13 118.4(3) . .
C11 C1 C2 118.9(3) . .
C11 C1 C13 122.6(4) . .
C3 C2 C1 124.4(3) . .
C3 C2 C7 117.8(4) . .
C7 C2 C1 117.8(4) . .
C4 C3 C2 120.1(4) . .
C3 C4 Cl1 120.4(3) . .
C3 C4 C5 122.2(4) . .
C5 C4 Cl1 117.5(4) . .
C6 C5 C4 119.2(5) . .
C5 C6 C7 121.3(4) . .
N1 C7 C2 122.5(4) . .
N1 C7 C6 118.1(4) . .
C6 C7 C2 119.3(4) . .
N1 C8 C9 114.9(3) . .
N1 C8 C11 123.9(4) . .
C11 C8 C9 121.2(4) . .
C8 C9 C10 112.0(3) . 2
C11 C10 C9 111.2(4) . 2
C11 C10 C12 113.2(3) . .
C12 C10 C9 106.7(3) . 2
C1 C11 C8 118.2(4) . .
C1 C11 C10 121.6(3) . .
C8 C11 C10 120.1(4) . .
C10 C12 C10 107.2(5) 2 .
C14 C13 C1 120.0(4) . .
C18 C13 C1 121.0(4) . .
C18 C13 C14 119.0(4) . .
C13 C14 C15 119.9(4) . .
C16 C15 C14 120.8(5) . .
C15 C16 C17 119.6(4) . .
C16 C17 C18 120.2(4) . .
C13 C18 C17 120.4(4) . .

loop_
_geom_bond_atom_site_label_1
_geom_bond_atom_site_label_2
_geom_bond_distance
_geom_bond_site_symmetry_2
Cl1 C4 1.755(4) .
N1 C7 1.363(5) .
N1 C8 1.311(5) .
C1 C2 1.423(6) .
C1 C11 1.386(6) .
C1 C13 1.510(5) .
C2 C3 1.407(6) .
C2 C7 1.423(5) .
C3 C4 1.356(6) .
C4 C5 1.392(6) .
C5 C6 1.340(7) .
C6 C7 1.406(6) .
C8 C9 1.505(6) .
C8 C11 1.433(5) .
C9 C10 1.540(6) 2
C10 C9 1.540(6) 2
C10 C11 1.516(6) .
C10 C12 1.539(5) .
C12 C10 1.539(5) 2
C13 C14 1.374(6) .
C13 C18 1.374(6) .
C14 C15 1.386(6) .
C15 C16 1.360(7) .
C16 C17 1.362(7) .
C17 C18 1.389(6) .
